data_4345769
loop_
_publ_author_name
'Savva, Maria'
'Skordi, Katerina'
'Fournet, Adeline D.'
'Thuijs, Annaliese E.'
'Christou, George'
'Perlepes, Spyros P.'
'Papatriantafyllopoulou, Constantina'
'Tasiopoulos, Anastasios J.'

_publ_section_title
;
 Heterometallic Mn(III)4Ln2 (Ln = Dy, Gd, Tb) Cross-Shaped Clusters and
 Their Homometallic Mn(III)4Mn(II)2 Analogues.
;
_journal_issue 10
_journal_name_full 'Inorganic chemistry'
_journal_page_first 5657
_journal_page_last 5668
_journal_paper_doi 10.1021/acs.inorgchem.7b00191
_journal_volume 56
_journal_year 2017
_chemical_formula_moiety 'C50 H42 Mn4 N10 O26 Tb2'
_chemical_formula_sum 'C50 H42 Mn4 N10 O26 Tb2'
_chemical_formula_weight 1736.54
_chemical_name_systematic
; 
 ? 
;
_space_group_IT_number 148
_symmetry_cell_setting trigonal
_symmetry_space_group_name_Hall '-R 3'
_symmetry_space_group_name_H-M 'R -3 :H'
_atom_sites_solution_hydrogens geom
_atom_sites_solution_primary direct
_atom_sites_solution_secondary difmap
_audit_creation_method SHELXL-97
_cell_angle_alpha 90.000(5)
_cell_angle_beta 90.000(5)
_cell_angle_gamma 120.000(5)
_cell_formula_units_Z 9
_cell_length_a 37.293(5)
_cell_length_b 37.293(5)
_cell_length_c 24.475(5)
_cell_measurement_reflns_used 5800
_cell_measurement_temperature 100(2)
_cell_measurement_theta_max 28.4710
_cell_measurement_theta_min 3.3060
_cell_volume 29479(8)
_computing_cell_refinement 'CrysAlis RED'
_computing_data_collection 'CrysAlis CCD'
_computing_data_reduction 'CrysAlis RED'
_computing_molecular_graphics
;
 DIAMOND (Brandenburg, 2006)
 MERCURY (Bruno et al. 2002)
;
_computing_publication_material 'WINGX (Farrugia, 1999)'
_computing_structure_refinement 'SHELXL-97 (Sheldrick, 1997)'
_computing_structure_solution 'SHELXL-97 (Sheldrick, 1997)'
_diffrn_ambient_temperature 100(2)
_diffrn_detector_area_resol_mean 10.4223
_diffrn_measured_fraction_theta_full 0.985
_diffrn_measured_fraction_theta_max 0.985
_diffrn_measurement_device_type 'SuperNova, Dual, Cu at zero, Atlas'
_diffrn_measurement_method '\w scans'
_diffrn_radiation_monochromator mirror
_diffrn_radiation_source 'SuperNova (Mo) X-ray Source'
_diffrn_radiation_type MoK\a
_diffrn_radiation_wavelength 0.71073
_diffrn_reflns_av_R_equivalents 0.1522
_diffrn_reflns_av_sigmaI/netI 0.1886
_diffrn_reflns_limit_h_max 44
_diffrn_reflns_limit_h_min -30
_diffrn_reflns_limit_k_max 42
_diffrn_reflns_limit_k_min -34
_diffrn_reflns_limit_l_max 29
_diffrn_reflns_limit_l_min -16
_diffrn_reflns_number 21356
_diffrn_reflns_theta_full 25.00
_diffrn_reflns_theta_max 25.00
_diffrn_reflns_theta_min 3.02
_exptl_absorpt_coefficient_mu 1.481
_exptl_absorpt_correction_T_max 1.00000
_exptl_absorpt_correction_T_min 0.54247
_exptl_absorpt_correction_type multi-scan
_exptl_absorpt_process_details 'Empirical absorption correction (CrysAlis RED, Oxford Diffraction)'
_exptl_crystal_colour 'dark red'
_exptl_crystal_density_diffrn 0.8804
_exptl_crystal_density_method 'not measured'
_exptl_crystal_description polyhedral
_exptl_crystal_F_000 7650
_exptl_crystal_size_max 0.06
_exptl_crystal_size_mid 0.03
_exptl_crystal_size_min 0.02
_platon_squeeze_details
;
;
_refine_diff_density_max 2.318
_refine_diff_density_min -2.872
_refine_diff_density_rms 0.199
_refine_ls_extinction_method none
_refine_ls_goodness_of_fit_ref 1.003
_refine_ls_hydrogen_treatment mixed
_refine_ls_matrix_type full
_refine_ls_number_parameters 415
_refine_ls_number_reflns 11374
_refine_ls_number_restraints 0
_refine_ls_restrained_S_all 1.003
_refine_ls_R_factor_all 0.1285
_refine_ls_R_factor_gt 0.0936
_refine_ls_shift/su_max 0.001
_refine_ls_shift/su_mean 0.000
_refine_ls_structure_factor_coef Fsqd
_refine_ls_weighting_details 'calc w=1/[\s^2^(Fo^2^)+(0.1610P)^2^+0.0000P] where P=(Fo^2^+2Fc^2^)/3'
_refine_ls_weighting_scheme calc
_refine_ls_wR_factor_gt 0.2403
_refine_ls_wR_factor_ref 0.2853
_reflns_number_gt 6595
_reflns_number_total 11374
_reflns_threshold_expression >2sigma(I)
_cod_data_source_file ic7b00191_si_004.cif
_cod_data_source_block shelxl
_cod_depositor_comments 'Adding full bibliography for 4345768--4345770.cif.'
_cod_original_sg_symbol_H-M 'R -3'
_cod_database_code 4345769

loop_
_symmetry_equiv_pos_as_xyz
'x, y, z'
'-y, x-y, z'
'-x+y, -x, z'
'x+2/3, y+1/3, z+1/3'
'-y+2/3, x-y+1/3, z+1/3'
'-x+y+2/3, -x+1/3, z+1/3'
'x+1/3, y+2/3, z+2/3'
'-y+1/3, x-y+2/3, z+2/3'
'-x+y+1/3, -x+2/3, z+2/3'
'-x, -y, -z'
'y, -x+y, -z'
'x-y, x, -z'
'-x+2/3, -y+1/3, -z+1/3'
'y+2/3, -x+y+1/3, -z+1/3'
'x-y+2/3, x+1/3, -z+1/3'
'-x+1/3, -y+2/3, -z+2/3'
'y+1/3, -x+y+2/3, -z+2/3'
'x-y+1/3, x+2/3, -z+2/3'

loop_
_atom_site_label
_atom_site_type_symbol
_atom_site_fract_x
_atom_site_fract_y
_atom_site_fract_z
_atom_site_U_iso_or_equiv
_atom_site_adp_type
_atom_site_occupancy
_atom_site_symmetry_multiplicity
_atom_site_calc_flag
_atom_site_refinement_flags
Tb1 Tb 0.365387(11) -0.063875(11) -0.082575(19) 0.0450(2) Uani 1 1 d .
Mn1 Mn 0.46029(3) -0.01468(3) -0.02178(5) 0.0365(3) Uani 1 1 d .
Mn2 Mn 0.46042(3) -0.05321(3) 0.10952(6) 0.0419(3) Uani 1 1 d .
O1 O 0.40489(15) -0.06186(14) -0.0061(3) 0.0473(14) Uani 1 1 d .
O2 O 0.41644(14) -0.09308(15) 0.0687(3) 0.0448(14) Uani 1 1 d .
O3 O 0.50437(14) -0.01231(16) 0.1511(2) 0.0457(14) Uani 1 1 d .
O4 O 0.51487(14) 0.02013(14) -0.0400(2) 0.0421(13) Uani 1 1 d .
O5 O 0.43705(15) -0.01918(15) -0.0927(2) 0.0408(13) Uani 1 1 d .
O6 O 0.31219(17) -0.11773(18) -0.1361(3) 0.0622(17) Uani 1 1 d .
O7 O 0.3900(2) -0.11110(19) -0.1078(4) 0.082(2) Uani 1 1 d .
O8 O 0.32546(17) -0.0332(2) -0.1265(3) 0.0617(17) Uani 1 1 d .
O9 O 0.30003(16) -0.06799(19) -0.0493(3) 0.0554(16) Uani 1 1 d .
O10 O 0.27471(19) -0.0312(2) -0.0846(3) 0.0700(19) Uani 1 1 d .
O11 O 0.4329(2) -0.0896(2) 0.1830(3) 0.074(2) Uani 1 1 d .
O12 O 0.44242(14) 0.02976(14) 0.0041(2) 0.0411(13) Uani 1 1 d .
O13 O 0.38092(15) -0.00179(16) -0.0364(3) 0.0517(16) Uani 1 1 d .
N1 N 0.49997(18) -0.07885(18) 0.1085(3) 0.0405(15) Uani 1 1 d .
N2 N 0.41875(18) -0.03130(19) 0.1185(3) 0.0426(16) Uani 1 1 d .
N3 N 0.32707(19) -0.12112(19) -0.0087(3) 0.052(2) Uani 1 1 d .
N4 N 0.3905(2) -0.0392(2) -0.1828(3) 0.055(2) Uani 1 1 d .
N5 N 0.2996(2) -0.0440(2) -0.0867(3) 0.0516(18) Uani 1 1 d .
C1 C 0.4912(2) -0.1159(2) 0.0965(4) 0.047(2) Uani 1 1 d .
H1 H 0.4642 -0.1348 0.0861 0.056 Uiso 1 1 calc R
C2 C 0.5212(3) -0.1294(3) 0.0982(5) 0.068(3) Uani 1 1 d .
H2 H 0.5149 -0.1559 0.0878 0.081 Uiso 1 1 calc R
C3 C 0.5606(3) -0.0998(3) 0.1166(4) 0.058(2) Uani 1 1 d .
H3 H 0.5811 -0.1069 0.1201 0.070 Uiso 1 1 calc R
C4 C 0.5694(3) -0.0601(2) 0.1297(4) 0.047(2) Uani 1 1 d .
H4 H 0.5958 -0.0402 0.1411 0.056 Uiso 1 1 calc R
C5 C 0.5378(2) -0.0506(2) 0.1255(3) 0.0383(18) Uani 1 1 d .
C6 C 0.5435(2) -0.0077(3) 0.1401(4) 0.049(2) Uani 1 1 d .
C7 C 0.4200(2) -0.0038(2) 0.1568(4) 0.049(2) Uani 1 1 d .
H7 H 0.4408 0.0074 0.1831 0.058 Uiso 1 1 calc R
C8 C 0.3892(3) 0.0069(3) 0.1550(5) 0.064(3) Uani 1 1 d .
H8 H 0.3898 0.0265 0.1791 0.077 Uiso 1 1 calc R
C9 C 0.3577(2) -0.0117(3) 0.1174(4) 0.050(2) Uani 1 1 d .
H9 H 0.3368 -0.0050 0.1170 0.060 Uiso 1 1 calc R
C10 C 0.3565(2) -0.0398(2) 0.0806(4) 0.048(2) Uani 1 1 d .
H10 H 0.3354 -0.0520 0.0549 0.058 Uiso 1 1 calc R
C11 C 0.3875(2) -0.0495(2) 0.0827(3) 0.0389(19) Uani 1 1 d .
C12 C 0.3903(2) -0.0804(2) 0.0440(3) 0.0360(17) Uani 1 1 d .
C13 C 0.3477(2) -0.1183(2) 0.0362(4) 0.0418(19) Uani 1 1 d .
C14 C 0.3305(3) -0.1465(3) 0.0778(5) 0.059(3) Uani 1 1 d .
H14 H 0.3459 -0.1435 0.1090 0.071 Uiso 1 1 calc R
C15 C 0.2903(3) -0.1794(3) 0.0737(5) 0.066(3) Uani 1 1 d .
H15 H 0.2778 -0.1986 0.1017 0.079 Uiso 1 1 calc R
C16 C 0.2700(3) -0.1818(3) 0.0260(6) 0.087(4) Uani 1 1 d .
H16 H 0.2434 -0.2038 0.0198 0.105 Uiso 1 1 calc R
C17 C 0.2887(3) -0.1523(3) -0.0115(5) 0.068(3) Uani 1 1 d .
H17 H 0.2734 -0.1538 -0.0424 0.082 Uiso 1 1 calc R
C18 C 0.4297(3) -0.0095(3) -0.1876(5) 0.057(2) Uani 1 1 d .
C19 C 0.4460(3) 0.0046(3) -0.2400(4) 0.053(2) Uani 1 1 d .
H19 H 0.4740 0.0237 -0.2445 0.064 Uiso 1 1 calc R
C20 C 0.4197(3) -0.0105(3) -0.2854(4) 0.064(3) Uani 1 1 d .
H20 H 0.4298 -0.0007 -0.3203 0.077 Uiso 1 1 calc R
C21 C 0.3798(3) -0.0390(3) -0.2782(5) 0.073(3) Uani 1 1 d .
H21 H 0.3619 -0.0492 -0.3079 0.088 Uiso 1 1 calc R
C22 C 0.3657(3) -0.0532(3) -0.2265(5) 0.061(3) Uani 1 1 d .
H22 H 0.3380 -0.0731 -0.2216 0.073 Uiso 1 1 calc R
C23 C 0.4082(2) 0.0264(2) -0.0078(4) 0.047(2) Uani 1 1 d .
C24 C 0.4005(3) 0.0604(2) 0.0142(5) 0.058(3) Uani 1 1 d .
H24A H 0.4221 0.0871 0.0011 0.070 Uiso 1 1 calc R
H24B H 0.4017 0.0606 0.0537 0.070 Uiso 1 1 calc R
C25 C 0.3576(3) 0.0539(3) -0.0041(4) 0.063(3) Uani 1 1 d .
H25A H 0.3542 0.0762 0.0095 0.094 Uiso 1 1 calc R
H25B H 0.3360 0.0281 0.0103 0.094 Uiso 1 1 calc R
H25C H 0.3561 0.0533 -0.0433 0.094 Uiso 1 1 calc R

loop_
_atom_site_aniso_label
_atom_site_aniso_U_11
_atom_site_aniso_U_22
_atom_site_aniso_U_33
_atom_site_aniso_U_23
_atom_site_aniso_U_13
_atom_site_aniso_U_12
Tb1 0.0353(3) 0.0409(3) 0.0541(4) 0.00216(18) -0.00294(18) 0.01557(17)
Mn1 0.0306(5) 0.0341(5) 0.0427(8) 0.0077(5) 0.0026(5) 0.0146(4)
Mn2 0.0340(6) 0.0414(6) 0.0487(8) 0.0104(6) 0.0043(6) 0.0177(5)
O1 0.040(3) 0.033(3) 0.065(4) 0.007(3) 0.006(3) 0.015(2)
O2 0.027(2) 0.041(3) 0.061(4) 0.007(3) 0.003(3) 0.014(2)
O3 0.032(2) 0.054(3) 0.050(4) 0.004(3) 0.000(3) 0.020(2)
O4 0.027(2) 0.036(3) 0.055(4) 0.002(3) -0.003(2) 0.010(2)
O5 0.040(3) 0.038(3) 0.042(4) 0.008(2) 0.003(2) 0.017(2)
O6 0.047(3) 0.053(3) 0.060(5) 0.003(3) -0.015(3) 0.005(3)
O7 0.071(4) 0.047(3) 0.126(7) -0.032(4) -0.020(5) 0.029(3)
O8 0.045(3) 0.074(4) 0.063(5) 0.018(4) 0.012(3) 0.028(3)
O9 0.046(3) 0.071(4) 0.054(4) 0.030(3) 0.014(3) 0.033(3)
O10 0.059(4) 0.090(5) 0.074(5) 0.022(4) 0.008(4) 0.047(4)
O11 0.066(4) 0.082(4) 0.061(5) 0.035(4) 0.015(4) 0.028(3)
O12 0.038(3) 0.036(2) 0.045(4) 0.004(2) 0.004(2) 0.016(2)
O13 0.033(3) 0.045(3) 0.075(5) -0.001(3) 0.002(3) 0.018(2)
N1 0.034(3) 0.039(3) 0.043(4) 0.009(3) 0.000(3) 0.013(3)
N2 0.034(3) 0.045(3) 0.041(4) 0.003(3) -0.005(3) 0.014(3)
N3 0.036(3) 0.041(3) 0.072(6) 0.018(4) -0.006(4) 0.015(3)
N4 0.049(4) 0.066(4) 0.057(6) -0.006(4) 0.003(4) 0.033(4)
N5 0.044(4) 0.068(4) 0.040(5) 0.007(4) 0.002(4) 0.025(3)
C1 0.043(4) 0.045(4) 0.050(6) 0.007(4) -0.001(4) 0.021(3)
C2 0.067(6) 0.059(5) 0.095(9) 0.010(6) 0.004(6) 0.043(5)
C3 0.065(5) 0.058(5) 0.062(7) 0.022(5) 0.005(5) 0.038(5)
C4 0.059(5) 0.052(4) 0.035(5) 0.018(4) 0.012(4) 0.031(4)
C5 0.031(3) 0.040(4) 0.042(5) 0.018(4) 0.001(3) 0.016(3)
C6 0.032(4) 0.058(5) 0.063(7) -0.003(5) 0.011(4) 0.027(4)
C7 0.046(4) 0.047(4) 0.040(5) -0.010(4) -0.003(4) 0.013(4)
C8 0.042(5) 0.062(5) 0.080(8) 0.005(5) 0.026(5) 0.020(4)
C9 0.042(4) 0.049(4) 0.061(6) 0.019(4) 0.018(4) 0.024(4)
C10 0.032(4) 0.053(5) 0.057(6) 0.013(4) 0.011(4) 0.019(3)
C11 0.040(4) 0.045(4) 0.032(5) 0.029(4) 0.023(4) 0.022(3)
C12 0.038(4) 0.039(4) 0.027(4) 0.005(3) 0.001(3) 0.016(3)
C13 0.046(4) 0.040(4) 0.037(5) 0.006(4) 0.003(4) 0.020(3)
C14 0.041(4) 0.053(5) 0.074(8) 0.011(5) 0.013(5) 0.016(4)
C15 0.044(5) 0.049(5) 0.075(8) 0.013(5) 0.009(5) 0.001(4)
C16 0.044(5) 0.043(5) 0.140(12) 0.028(6) -0.025(6) -0.004(4)
C17 0.049(5) 0.063(6) 0.064(7) 0.002(5) -0.004(5) 0.005(4)
C18 0.058(5) 0.052(5) 0.072(7) 0.017(5) 0.015(5) 0.037(4)
C19 0.052(5) 0.073(6) 0.031(5) 0.005(5) -0.006(4) 0.029(4)
C20 0.074(6) 0.087(7) 0.044(6) 0.013(5) -0.007(5) 0.051(6)
C21 0.072(7) 0.080(7) 0.076(9) 0.018(6) -0.008(6) 0.043(6)
C22 0.053(5) 0.071(6) 0.060(7) 0.003(6) -0.011(5) 0.031(5)
C23 0.043(4) 0.035(4) 0.063(7) 0.013(4) 0.013(4) 0.019(3)
C24 0.059(5) 0.043(4) 0.079(8) -0.002(5) 0.002(5) 0.030(4)
C25 0.059(5) 0.074(6) 0.075(8) -0.009(6) 0.002(5) 0.049(5)

loop_
_atom_type_symbol
_atom_type_description
_atom_type_scat_dispersion_real
_atom_type_scat_dispersion_imag
_atom_type_scat_source
C C 0.0033 0.0016 'International Tables Vol C Tables 4.2.6.8 and 6.1.1.4'
H H 0.0000 0.0000 'International Tables Vol C Tables 4.2.6.8 and 6.1.1.4'
N N 0.0061 0.0033 'International Tables Vol C Tables 4.2.6.8 and 6.1.1.4'
O O 0.0106 0.0060 'International Tables Vol C Tables 4.2.6.8 and 6.1.1.4'
Mn Mn 0.3368 0.7283 'International Tables Vol C Tables 4.2.6.8 and 6.1.1.4'
Tb Tb -0.1723 4.1537 'International Tables Vol C Tables 4.2.6.8 and 6.1.1.4'

loop_
_geom_angle_atom_site_label_1
_geom_angle_atom_site_label_2
_geom_angle_atom_site_label_3
_geom_angle
_geom_angle_site_symmetry_1
_geom_angle_site_symmetry_3
O5 Tb1 O1 65.83(19) . .
O5 Tb1 O13 73.86(17) . .
O1 Tb1 O13 75.36(19) . .
O5 Tb1 O6 135.3(2) . .
O1 Tb1 O6 134.83(19) . .
O13 Tb1 O6 141.0(2) . .
O5 Tb1 O7 77.3(2) . .
O1 Tb1 O7 76.7(2) . .
O13 Tb1 O7 146.0(2) . .
O6 Tb1 O7 73.0(2) . .
O5 Tb1 O9 143.63(19) . .
O1 Tb1 O9 108.5(2) . .
O13 Tb1 O9 70.09(19) . .
O6 Tb1 O9 75.7(2) . .
O7 Tb1 O9 138.2(2) . .
O5 Tb1 O8 110.62(18) . .
O1 Tb1 O8 145.4(2) . .
O13 Tb1 O8 70.9(2) . .
O6 Tb1 O8 73.6(2) . .
O7 Tb1 O8 137.7(3) . .
O9 Tb1 O8 52.4(2) . .
O5 Tb1 N3 128.03(19) . .
O1 Tb1 N3 63.57(19) . .
O13 Tb1 N3 103.6(2) . .
O6 Tb1 N3 78.9(2) . .
O7 Tb1 N3 80.5(3) . .
O9 Tb1 N3 66.79(19) . .
O8 Tb1 N3 117.35(19) . .
O5 Tb1 N4 64.7(2) . .
O1 Tb1 N4 128.5(2) . .
O13 Tb1 N4 103.5(2) . .
O6 Tb1 N4 77.4(2) . .
O7 Tb1 N4 79.6(3) . .
O9 Tb1 N4 119.5(2) . .
O8 Tb1 N4 68.3(2) . .
N3 Tb1 N4 152.6(2) . .
O5 Tb1 N5 128.52(19) . .
O1 Tb1 N5 127.9(2) . .
O13 Tb1 N5 65.93(19) . .
O6 Tb1 N5 75.1(2) . .
O7 Tb1 N5 148.0(2) . .
O9 Tb1 N5 26.26(19) . .
O8 Tb1 N5 26.3(2) . .
N3 Tb1 N5 92.6(2) . .
N4 Tb1 N5 94.4(2) . .
O5 Tb1 Mn1 32.63(14) . .
O1 Tb1 Mn1 34.17(12) . .
O13 Tb1 Mn1 65.52(13) . .
O6 Tb1 Mn1 153.49(17) . .
O7 Tb1 Mn1 80.52(16) . .
O9 Tb1 Mn1 127.48(16) . .
O8 Tb1 Mn1 129.07(14) . .
N3 Tb1 Mn1 97.73(15) . .
N4 Tb1 Mn1 97.31(16) . .
N5 Tb1 Mn1 131.44(15) . .
O4 Mn1 O4 80.6(3) 10_655 .
O4 Mn1 O5 166.0(2) 10_655 .
O4 Mn1 O5 97.8(2) . .
O4 Mn1 O1 95.9(2) 10_655 .
O4 Mn1 O1 166.9(2) . .
O5 Mn1 O1 82.6(2) . .
O4 Mn1 O12 102.1(2) 10_655 .
O4 Mn1 O12 100.7(2) . .
O5 Mn1 O12 91.9(2) . .
O1 Mn1 O12 92.3(2) . .
O4 Mn1 Mn1 40.33(15) 10_655 10_655
O4 Mn1 Mn1 40.26(17) . 10_655
O5 Mn1 Mn1 136.40(17) . 10_655
O1 Mn1 Mn1 134.94(19) . 10_655
O12 Mn1 Mn1 105.01(15) . 10_655
O4 Mn1 Tb1 138.19(15) 10_655 .
O4 Mn1 Tb1 139.35(18) . .
O5 Mn1 Tb1 41.60(15) . .
O1 Mn1 Tb1 42.31(18) . .
O12 Mn1 Tb1 84.59(14) . .
Mn1 Mn1 Tb1 170.39(6) 10_655 .
O2 Mn2 O3 178.9(2) . .
O2 Mn2 O4 89.3(2) . 10_655
O3 Mn2 O4 90.8(2) . 10_655
O2 Mn2 N2 80.7(2) . .
O3 Mn2 N2 98.1(2) . .
O4 Mn2 N2 92.9(2) 10_655 .
O2 Mn2 N1 99.6(2) . .
O3 Mn2 N1 81.5(2) . .
O4 Mn2 N1 93.3(2) 10_655 .
N2 Mn2 N1 173.8(3) . .
O2 Mn2 O11 89.6(3) . .
O3 Mn2 O11 90.3(3) . .
O4 Mn2 O11 178.9(3) 10_655 .
N2 Mn2 O11 86.9(3) . .
N1 Mn2 O11 86.9(3) . .
C12 O1 Mn1 126.6(5) . .
C12 O1 Tb1 127.2(4) . .
Mn1 O1 Tb1 103.5(2) . .
C12 O2 Mn2 116.3(4) . .
C6 O3 Mn2 115.1(5) . .
Mn1 O4 Mn1 99.4(3) 10_655 .
Mn1 O4 Mn2 131.0(2) 10_655 10_655
Mn1 O4 Mn2 129.6(3) . 10_655
C6 O5 Mn1 127.7(5) 10_655 .
C6 O5 Tb1 124.4(4) 10_655 .
Mn1 O5 Tb1 105.8(2) . .
N5 O8 Tb1 93.0(5) . .
N5 O9 Tb1 94.3(4) . .
C23 O12 Mn1 122.9(5) . .
C23 O13 Tb1 142.0(5) . .
C1 N1 C5 121.3(6) . .
C1 N1 Mn2 128.9(5) . .
C5 N1 Mn2 109.8(5) . .
C11 N2 C7 121.5(7) . .
C11 N2 Mn2 111.1(5) . .
C7 N2 Mn2 127.4(5) . .
C13 N3 C17 116.5(8) . .
C13 N3 Tb1 117.0(5) . .
C17 N3 Tb1 126.4(7) . .
C18 N4 C22 120.9(9) . .
C18 N4 Tb1 115.3(7) . .
C22 N4 Tb1 123.7(6) . .
O10 N5 O9 120.7(7) . .
O10 N5 O8 119.8(7) . .
O9 N5 O8 119.5(7) . .
O10 N5 Tb1 171.9(6) . .
O9 N5 Tb1 59.5(4) . .
O8 N5 Tb1 60.7(4) . .
N1 C1 C2 123.1(8) . .
N1 C1 H1 118.4 . .
C2 C1 H1 118.4 . .
C3 C2 C1 115.2(8) . .
C3 C2 H2 122.4 . .
C1 C2 H2 122.4 . .
C4 C3 C2 120.8(8) . .
C4 C3 H3 119.6 . .
C2 C3 H3 119.6 . .
C3 C4 C5 118.5(8) . .
C3 C4 H4 120.8 . .
C5 C4 H4 120.8 . .
N1 C5 C4 121.0(7) . .
N1 C5 C6 115.7(6) . .
C4 C5 C6 123.3(7) . .
O3 C6 C18 110.0(7) . 10_655
O3 C6 O5 111.2(6) . 10_655
C18 C6 O5 109.6(6) 10_655 10_655
O3 C6 C5 108.7(6) . .
C18 C6 C5 110.6(7) 10_655 .
O5 C6 C5 106.8(6) 10_655 .
N2 C7 C8 117.8(8) . .
N2 C7 H7 121.1 . .
C8 C7 H7 121.1 . .
C9 C8 C7 119.7(9) . .
C9 C8 H8 120.1 . .
C7 C8 H8 120.1 . .
C10 C9 C8 121.2(8) . .
C10 C9 H9 119.4 . .
C8 C9 H9 119.4 . .
C9 C10 C11 118.0(9) . .
C9 C10 H10 121.0 . .
C11 C10 H10 121.0 . .
N2 C11 C10 121.6(8) . .
N2 C11 C12 114.6(6) . .
C10 C11 C12 123.7(8) . .
O1 C12 O2 112.5(6) . .
O1 C12 C13 108.7(6) . .
O2 C12 C13 108.7(6) . .
O1 C12 C11 109.2(6) . .
O2 C12 C11 107.6(6) . .
C13 C12 C11 110.1(6) . .
N3 C13 C14 122.0(7) . .
N3 C13 C12 118.5(7) . .
C14 C13 C12 119.3(8) . .
C13 C14 C15 120.6(10) . .
C13 C14 H14 119.7 . .
C15 C14 H14 119.7 . .
C16 C15 C14 115.9(9) . .
C16 C15 H15 122.1 . .
C14 C15 H15 122.1 . .
C17 C16 C15 119.3(8) . .
C17 C16 H16 120.3 . .
C15 C16 H16 120.3 . .
N3 C17 C16 125.6(10) . .
N3 C17 H17 117.2 . .
C16 C17 H17 117.2 . .
N4 C18 C19 119.0(10) . .
N4 C18 C6 121.6(9) . 10_655
C19 C18 C6 119.4(8) . 10_655
C20 C19 C18 119.2(9) . .
C20 C19 H19 120.4 . .
C18 C19 H19 120.4 . .
C21 C20 C19 119.4(10) . .
C21 C20 H20 120.3 . .
C19 C20 H20 120.3 . .
C20 C21 C22 119.2(11) . .
C20 C21 H21 120.4 . .
C22 C21 H21 120.4 . .
N4 C22 C21 122.0(9) . .
N4 C22 H22 119.0 . .
C21 C22 H22 119.0 . .
O13 C23 O12 124.9(7) . .
O13 C23 C24 119.0(7) . .
O12 C23 C24 116.1(8) . .
C23 C24 C25 111.9(7) . .
C23 C24 H24A 109.2 . .
C25 C24 H24A 109.2 . .
C23 C24 H24B 109.2 . .
C25 C24 H24B 109.2 . .
H24A C24 H24B 107.9 . .
C24 C25 H25A 109.5 . .
C24 C25 H25B 109.5 . .
H25A C25 H25B 109.5 . .
C24 C25 H25C 109.5 . .
H25A C25 H25C 109.5 . .
H25B C25 H25C 109.5 . .

loop_
_geom_bond_atom_site_label_1
_geom_bond_atom_site_label_2
_geom_bond_distance
_geom_bond_site_symmetry_2
Tb1 O5 2.351(5) .
Tb1 O1 2.359(6) .
Tb1 O13 2.374(6) .
Tb1 O6 2.388(6) .
Tb1 O7 2.436(6) .
Tb1 O9 2.501(5) .
Tb1 O8 2.528(6) .
Tb1 N3 2.611(7) .
Tb1 N4 2.622(8) .
Tb1 N5 2.896(7) .
Tb1 Mn1 3.4076(12) .
Mn1 O4 1.837(5) 10_655
Mn1 O4 1.840(5) .
Mn1 O5 1.909(6) .
Mn1 O1 1.969(5) .
Mn1 O12 2.167(5) .
Mn1 Mn1 2.805(2) 10_655
Mn2 O2 1.860(5) .
Mn2 O3 1.884(5) .
Mn2 O4 2.032(6) 10_655
Mn2 N2 2.098(6) .
Mn2 N1 2.121(6) .
Mn2 O11 2.176(7) .
O1 C12 1.381(9) .
O2 C12 1.414(9) .
O3 C6 1.409(8) .
O4 Mn1 1.837(5) 10_655
O4 Mn2 2.032(6) 10_655
O5 C6 1.467(10) 10_655
O8 N5 1.285(9) .
O9 N5 1.285(9) .
O10 N5 1.242(9) .
O12 C23 1.255(9) .
O13 C23 1.249(10) .
N1 C1 1.285(10) .
N1 C5 1.338(9) .
N2 C11 1.339(10) .
N2 C7 1.371(10) .
N3 C13 1.314(11) .
N3 C17 1.319(10) .
N4 C18 1.326(11) .
N4 C22 1.337(12) .
C1 C2 1.440(11) .
C1 H1 0.9300 .
C2 C3 1.399(13) .
C2 H2 0.9300 .
C3 C4 1.387(12) .
C3 H3 0.9300 .
C4 C5 1.392(10) .
C4 H4 0.9300 .
C5 C6 1.545(11) .
C6 C18 1.456(14) 10_655
C6 O5 1.467(10) 10_655
C7 C8 1.395(12) .
C7 H7 0.9300 .
C8 C9 1.376(13) .
C8 H8 0.9300 .
C9 C10 1.365(12) .
C9 H9 0.9300 .
C10 C11 1.373(10) .
C10 H10 0.9300 .
C11 C12 1.536(11) .
C12 C13 1.520(10) .
C13 C14 1.371(12) .
C14 C15 1.387(11) .
C14 H14 0.9300 .
C15 C16 1.371(15) .
C15 H15 0.9300 .
C16 C17 1.331(14) .
C16 H16 0.9300 .
C17 H17 0.9300 .
C18 C19 1.405(13) .
C18 C6 1.456(14) 10_655
C19 C20 1.401(13) .
C19 H19 0.9300 .
C20 C21 1.339(14) .
C20 H20 0.9300 .
C21 C22 1.372(15) .
C21 H21 0.9300 .
C22 H22 0.9300 .
C23 C24 1.530(11) .
C24 C25 1.558(12) .
C24 H24A 0.9700 .
C24 H24B 0.9700 .
C25 H25A 0.9600 .
C25 H25B 0.9600 .
C25 H25C 0.9600 .

loop_
_platon_squeeze_void_nr
_platon_squeeze_void_average_x
_platon_squeeze_void_average_y
_platon_squeeze_void_average_z
_platon_squeeze_void_volume
_platon_squeeze_void_count_electrons
_platon_squeeze_void_content
1 -0.014 -0.010 -0.001 17892 2919 ' '
